data_2223727
loop_
_publ_author_name
'Dutkiewicz, Grzegorz'
'Chidan Kumar, C. S.'
'Yathirajan, H. S.'
'Kubicki, Maciej'

_publ_section_title
;
 (4-Bromophenyl)(1<i>H</i>-indol-7-yl)methanone
;
_journal_coeditor_code ER2074
_journal_issue 11
_journal_name_full 'Acta Crystallographica Section E'
_journal_page_first o2933
_journal_paper_doi 10.1107/S1600536809040914
_journal_volume 65
_journal_year 2009
_chemical_formula_iupac 'C15 H10 Br N O'
_chemical_formula_moiety 'C15 H10 Br N O'
_chemical_formula_sum 'C15 H10 Br N O'
_chemical_formula_weight 300.15
_chemical_name_systematic
;
(4-Bromophenyl)(1<i>H</i>-indol-7-yl)methanone
;
_space_group_IT_number 14
_symmetry_cell_setting monoclinic
_symmetry_space_group_name_Hall '-P 2yn'
_symmetry_space_group_name_H-M 'P 1 21/n 1'
_atom_sites_solution_hydrogens geom
_atom_sites_solution_primary direct
_atom_sites_solution_secondary difmap
_audit_creation_method SHELXL-97
_cell_angle_alpha 90.00
_cell_angle_beta 103.100(4)
_cell_angle_gamma 90.00
_cell_formula_units_Z 4
_cell_length_a 11.3241(4)
_cell_length_b 7.4651(3)
_cell_length_c 14.9579(5)
_cell_measurement_reflns_used 12183
_cell_measurement_temperature 291(2)
_cell_measurement_theta_max 26.8342
_cell_measurement_theta_min 2.0412
_cell_volume 1231.57(8)
_computing_cell_refinement 'CrysAlis Pro (Oxford Diffraction, 2009)'
_computing_data_collection 'CrysAlis Pro (Oxford Diffraction, 2009)'
_computing_data_reduction 'CrysAlis Pro (Oxford Diffraction, 2009)'
_computing_molecular_graphics 'Stereochemical Workstation Operation Manual (Siemens, 1989)'
_computing_publication_material 'SHELXL97 (Sheldrick, 2008)'
_computing_structure_refinement 'SHELXL97 (Sheldrick, 2008)'
_computing_structure_solution 'SIR92 (Altomare <i>et al.</i>,  1993)'
_diffrn_ambient_temperature 291(2)
_diffrn_detector_area_resol_mean 8.1929
_diffrn_measured_fraction_theta_full 0.999
_diffrn_measured_fraction_theta_max 0.964
_diffrn_measurement_device_type 'Oxford Diffraction Xcalibur (Sapphire2, large Be window)'
_diffrn_measurement_method \w
_diffrn_radiation_monochromator graphite
_diffrn_radiation_source 'Enhance (Mo) X-ray Source'
_diffrn_radiation_type 'Mo K\a'
_diffrn_radiation_wavelength 0.71073
_diffrn_reflns_av_R_equivalents 0.0355
_diffrn_reflns_av_sigmaI/netI 0.0245
_diffrn_reflns_limit_h_max 14
_diffrn_reflns_limit_h_min -13
_diffrn_reflns_limit_k_max 9
_diffrn_reflns_limit_k_min -9
_diffrn_reflns_limit_l_max 18
_diffrn_reflns_limit_l_min -18
_diffrn_reflns_number 25357
_diffrn_reflns_theta_full 25.00
_diffrn_reflns_theta_max 26.81
_diffrn_reflns_theta_min 2.05
_exptl_absorpt_coefficient_mu 3.323
_exptl_absorpt_correction_T_max 0.60
_exptl_absorpt_correction_T_min 0.26
_exptl_absorpt_correction_type multi-scan
_exptl_absorpt_process_details '(CrysAlis Pro; Oxford Diffraction, 2009)'
_exptl_crystal_colour colourless
_exptl_crystal_density_diffrn 1.619
_exptl_crystal_density_method 'not measured'
_exptl_crystal_description block
_exptl_crystal_F_000 600
_exptl_crystal_size_max 0.4
_exptl_crystal_size_mid 0.2
_exptl_crystal_size_min 0.15
_refine_diff_density_max 0.335
_refine_diff_density_min -0.294
_refine_ls_extinction_coef 0.0139(9)
_refine_ls_extinction_expression Fc^*^=kFc[1+0.001xFc^2^\l^3^/sin(2\q)]^-1/4^
_refine_ls_extinction_method 'SHELXL97 (Sheldrick, 2008)'
_refine_ls_goodness_of_fit_ref 1.064
_refine_ls_hydrogen_treatment constr
_refine_ls_matrix_type full
_refine_ls_number_parameters 174
_refine_ls_number_reflns 2558
_refine_ls_number_restraints 0
_refine_ls_restrained_S_all 1.064
_refine_ls_R_factor_all 0.0387
_refine_ls_R_factor_gt 0.0243
_refine_ls_shift/su_max 0.001
_refine_ls_shift/su_mean 0.000
_refine_ls_structure_factor_coef Fsqd
_refine_ls_weighting_details 'calc w=1/[\s^2^(Fo^2^)+(0.035P)^2^] where P=(Fo^2^+2Fc^2^)/3'
_refine_ls_weighting_scheme calc
_refine_ls_wR_factor_gt 0.0612
_refine_ls_wR_factor_ref 0.0628
_reflns_number_gt 1864
_reflns_number_total 2558
_reflns_threshold_expression I>2\s(I)
_cod_data_source_file er2074.cif
_cod_data_source_block I
_cod_original_sg_symbol_H-M 'P 21/n'
_cod_database_code 2223727
_cod_database_fobs_code 2223727

loop_
_symmetry_equiv_pos_as_xyz
'x, y, z'
'-x+1/2, y+1/2, -z+1/2'
'-x, -y, -z'
'x-1/2, -y-1/2, z-1/2'

loop_
_atom_site_type_symbol
_atom_site_label
_atom_site_fract_x
_atom_site_fract_y
_atom_site_fract_z
_atom_site_U_iso_or_equiv
_atom_site_adp_type
_atom_site_calc_flag
_atom_site_refinement_flags
_atom_site_occupancy
_atom_site_disorder_assembly
_atom_site_disorder_group
N N1 0.28642(14) -0.0239(2) 0.94540(10) 0.0386(4) Uani d . 1 . .
H H1 0.3601 -0.0274 0.9768 0.053(6) Uiso calc R 1 . .
C C2 0.18656(19) -0.0579(3) 0.97896(14) 0.0459(5) Uani d . 1 . .
H H2 0.1876 -0.0872 1.0396 0.043(5) Uiso calc R 1 . .
C C3 0.08506(18) -0.0424(3) 0.91063(14) 0.0449(5) Uani d . 1 . .
H H3 0.0056 -0.0604 0.9157 0.053(6) Uiso calc R 1 . .
C C4 0.12356(15) 0.0064(3) 0.83002(13) 0.0344(4) Uani d . 1 . .
C C5 0.25153(15) 0.0167(3) 0.85411(11) 0.0315(4) Uani d . 1 . .
C C6 0.32088(15) 0.0562(2) 0.78996(12) 0.0314(4) Uani d . 1 . .
C C7 0.25687(16) 0.0912(2) 0.70024(12) 0.0353(4) Uani d . 1 . .
H H7 0.2995 0.1200 0.6559 0.035(5) Uiso calc R 1 . .
C C8 0.13073(17) 0.0839(2) 0.67577(13) 0.0400(5) Uani d . 1 . .
H H8 0.0908 0.1083 0.6155 0.046(6) Uiso calc R 1 . .
C C9 0.06422(17) 0.0413(2) 0.73904(14) 0.0387(5) Uani d . 1 . .
H H9 -0.0199 0.0357 0.7215 0.053(6) Uiso calc R 1 . .
C C10 0.45391(16) 0.0642(2) 0.81808(12) 0.0372(4) Uani d . 1 . .
O O10 0.50404(12) 0.0723(2) 0.90015(9) 0.0593(5) Uani d . 1 . .
C C11 0.53044(15) 0.0650(2) 0.74900(12) 0.0322(4) Uani d . 1 . .
C C12 0.50633(16) -0.0445(2) 0.67135(13) 0.0352(4) Uani d . 1 . .
H H12 0.4387 -0.1188 0.6605 0.041(6) Uiso calc R 1 . .
C C13 0.58143(17) -0.0438(2) 0.61058(12) 0.0371(5) Uani d . 1 . .
H H13 0.5656 -0.1189 0.5596 0.035(5) Uiso calc R 1 . .
C C14 0.68042(16) 0.0694(3) 0.62617(12) 0.0363(4) Uani d . 1 . .
Br Br14 0.779765(18) 0.07710(3) 0.539996(14) 0.05633(12) Uani d . 1 . .
C C15 0.70737(16) 0.1777(3) 0.70285(12) 0.0389(5) Uani d . 1 . .
H H15 0.7746 0.2529 0.7129 0.051(6) Uiso calc R 1 . .
C C16 0.63296(15) 0.1728(3) 0.76455(12) 0.0366(4) Uani d . 1 . .
H H16 0.6519 0.2428 0.8173 0.036(5) Uiso calc R 1 . .

loop_
_atom_site_aniso_label
_atom_site_aniso_U_11
_atom_site_aniso_U_22
_atom_site_aniso_U_33
_atom_site_aniso_U_12
_atom_site_aniso_U_13
_atom_site_aniso_U_23
N1 0.0302(9) 0.0511(11) 0.0332(8) -0.0010(8) 0.0045(7) 0.0004(7)
C2 0.0452(12) 0.0568(14) 0.0390(10) -0.0020(10) 0.0167(9) -0.0002(10)
C3 0.0309(11) 0.0563(14) 0.0504(12) -0.0031(10) 0.0157(9) -0.0039(10)
C4 0.0294(10) 0.0291(10) 0.0446(10) 0.0011(8) 0.0080(8) -0.0049(9)
C5 0.0303(10) 0.0275(10) 0.0350(10) 0.0002(8) 0.0034(7) -0.0032(8)
C6 0.0268(9) 0.0303(11) 0.0353(9) -0.0016(8) 0.0032(7) -0.0017(8)
C7 0.0326(10) 0.0355(11) 0.0367(10) -0.0008(9) 0.0057(8) 0.0033(8)
C8 0.0348(11) 0.0415(12) 0.0387(10) 0.0027(9) -0.0020(8) 0.0028(9)
C9 0.0248(10) 0.0376(12) 0.0502(11) 0.0015(8) 0.0011(8) -0.0024(9)
C10 0.0320(10) 0.0415(12) 0.0358(10) -0.0035(9) 0.0028(8) 0.0037(9)
O10 0.0339(8) 0.1051(14) 0.0347(7) -0.0108(8) -0.0010(6) 0.0059(8)
C11 0.0240(9) 0.0341(10) 0.0353(9) 0.0015(8) -0.0004(7) 0.0034(8)
C12 0.0283(10) 0.0321(12) 0.0410(10) -0.0031(8) -0.0007(8) 0.0021(8)
C13 0.0354(11) 0.0350(12) 0.0363(10) 0.0059(9) -0.0015(8) -0.0007(9)
C14 0.0283(10) 0.0428(12) 0.0366(9) 0.0071(9) 0.0047(8) 0.0086(9)
Br14 0.04658(16) 0.0801(2) 0.04560(15) 0.00255(12) 0.01738(10) 0.00603(11)
C15 0.0268(10) 0.0424(12) 0.0454(11) -0.0057(9) 0.0034(8) -0.0012(9)
C16 0.0284(10) 0.0402(12) 0.0386(10) -0.0011(9) 0.0020(8) -0.0045(9)

loop_
_atom_type_symbol
_atom_type_description
_atom_type_scat_dispersion_real
_atom_type_scat_dispersion_imag
_atom_type_scat_source
C C 0.0033 0.0016 'International Tables Vol C Tables 4.2.6.8 and 6.1.1.4'
H H 0.0000 0.0000 'International Tables Vol C Tables 4.2.6.8 and 6.1.1.4'
N N 0.0061 0.0033 'International Tables Vol C Tables 4.2.6.8 and 6.1.1.4'
O O 0.0106 0.0060 'International Tables Vol C Tables 4.2.6.8 and 6.1.1.4'
Br Br -0.2901 2.4595 'International Tables Vol C Tables 4.2.6.8 and 6.1.1.4'

loop_
_geom_angle_atom_site_label_1
_geom_angle_atom_site_label_2
_geom_angle_atom_site_label_3
_geom_angle_site_symmetry_1
_geom_angle_site_symmetry_3
_geom_angle
_geom_angle_publ_flag
C2 N1 C5 . . 109.49(16) ?
C2 N1 H1 . . 125.3 ?
C5 N1 H1 . . 125.3 ?
C3 C2 N1 . . 109.79(18) ?
C3 C2 H2 . . 125.1 ?
N1 C2 H2 . . 125.1 ?
C2 C3 C4 . . 106.88(17) ?
C2 C3 H3 . . 126.6 ?
C4 C3 H3 . . 126.6 ?
C9 C4 C5 . . 118.45(17) ?
C9 C4 C3 . . 134.58(18) ?
C5 C4 C3 . . 106.97(16) ?
N1 C5 C6 . . 130.57(15) ?
N1 C5 C4 . . 106.86(16) ?
C6 C5 C4 . . 122.53(15) ?
C7 C6 C5 . . 116.57(16) ?
C7 C6 C10 . . 122.80(16) ?
C5 C6 C10 . . 120.61(15) ?
C8 C7 C6 . . 121.52(17) ?
C8 C7 H7 . . 119.2 ?
C6 C7 H7 . . 119.2 ?
C9 C8 C7 . . 121.18(17) ?
C9 C8 H8 . . 119.4 ?
C7 C8 H8 . . 119.4 ?
C8 C9 C4 . . 119.72(17) ?
C8 C9 H9 . . 120.1 ?
C4 C9 H9 . . 120.1 ?
O10 C10 C6 . . 119.87(17) ?
O10 C10 C11 . . 118.77(17) ?
C6 C10 C11 . . 121.36(15) ?
C16 C11 C12 . . 118.51(17) ?
C16 C11 C10 . . 118.77(16) ?
C12 C11 C10 . . 122.66(16) ?
C13 C12 C11 . . 120.89(17) ?
C13 C12 H12 . . 119.6 ?
C11 C12 H12 . . 119.6 ?
C12 C13 C14 . . 119.29(17) ?
C12 C13 H13 . . 120.4 ?
C14 C13 H13 . . 120.4 ?
C15 C14 C13 . . 121.14(17) ?
C15 C14 Br14 . . 119.62(14) ?
C13 C14 Br14 . . 119.24(14) ?
C14 C15 C16 . . 119.04(18) ?
C14 C15 H15 . . 120.5 ?
C16 C15 H15 . . 120.5 ?
C15 C16 C11 . . 121.07(18) ?
C15 C16 H16 . . 119.5 ?
C11 C16 H16 . . 119.5 ?

loop_
_geom_bond_atom_site_label_1
_geom_bond_atom_site_label_2
_geom_bond_site_symmetry_2
_geom_bond_distance
_geom_bond_publ_flag
N1 C2 . 1.361(3) ?
N1 C5 . 1.367(2) ?
N1 H1 . 0.8600 ?
C2 C3 . 1.359(3) ?
C2 H2 . 0.9300 ?
C3 C4 . 1.419(3) ?
C3 H3 . 0.9300 ?
C4 C9 . 1.399(3) ?
C4 C5 . 1.414(2) ?
C5 C6 . 1.402(2) ?
C6 C7 . 1.398(2) ?
C6 C10 . 1.471(2) ?
C7 C8 . 1.393(2) ?
C7 H7 . 0.9300 ?
C8 C9 . 1.374(3) ?
C8 H8 . 0.9300 ?
C9 H9 . 0.9300 ?
C10 O10 . 1.232(2) ?
C10 C11 . 1.492(2) ?
C11 C16 . 1.388(2) ?
C11 C12 . 1.395(3) ?
C12 C13 . 1.378(3) ?
C12 H12 . 0.9300 ?
C13 C14 . 1.381(3) ?
C13 H13 . 0.9300 ?
C14 C15 . 1.380(3) ?
C14 Br14 . 1.8941(18) ?
C15 C16 . 1.384(2) ?
C15 H15 . 0.9300 ?
C16 H16 . 0.9300 ?

loop_
_geom_hbond_atom_site_label_D
_geom_hbond_atom_site_label_H
_geom_hbond_atom_site_label_A
_geom_hbond_site_symmetry_A
_geom_hbond_distance_DH
_geom_hbond_distance_HA
_geom_hbond_distance_DA
_geom_hbond_angle_DHA
N1 H1 O10 3_657 0.86 2.14 2.935(2) 153.3

loop_
_geom_torsion_atom_site_label_1
_geom_torsion_atom_site_label_2
_geom_torsion_atom_site_label_3
_geom_torsion_atom_site_label_4
_geom_torsion_site_symmetry_1
_geom_torsion_site_symmetry_2
_geom_torsion_site_symmetry_3
_geom_torsion_site_symmetry_4
_geom_torsion
_geom_torsion_publ_flag
C5 N1 C2 C3 . . . . 0.7(2) ?
N1 C2 C3 C4 . . . . -0.8(2) ?
C2 C3 C4 C9 . . . . 179.9(2) ?
C2 C3 C4 C5 . . . . 0.6(2) ?
C2 N1 C5 C6 . . . . -178.08(19) ?
C2 N1 C5 C4 . . . . -0.3(2) ?
C9 C4 C5 N1 . . . . -179.61(17) ?
C3 C4 C5 N1 . . . . -0.2(2) ?
C9 C4 C5 C6 . . . . -1.6(3) ?
C3 C4 C5 C6 . . . . 177.79(17) ?
N1 C5 C6 C7 . . . . 179.52(18) ?
C4 C5 C6 C7 . . . . 2.0(3) ?
N1 C5 C6 C10 . . . . -2.0(3) ?
C4 C5 C6 C10 . . . . -179.52(18) ?
C5 C6 C7 C8 . . . . -1.1(3) ?
C10 C6 C7 C8 . . . . -179.52(17) ?
C6 C7 C8 C9 . . . . -0.2(3) ?
C7 C8 C9 C4 . . . . 0.7(3) ?
C5 C4 C9 C8 . . . . 0.2(3) ?
C3 C4 C9 C8 . . . . -179.0(2) ?
C7 C6 C10 O10 . . . . 163.69(18) ?
C5 C6 C10 O10 . . . . -14.7(3) ?
C7 C6 C10 C11 . . . . -15.5(3) ?
C5 C6 C10 C11 . . . . 166.12(17) ?
O10 C10 C11 C16 . . . . -37.9(3) ?
C6 C10 C11 C16 . . . . 141.34(18) ?
O10 C10 C11 C12 . . . . 139.08(19) ?
C6 C10 C11 C12 . . . . -41.7(3) ?
C16 C11 C12 C13 . . . . -1.0(3) ?
C10 C11 C12 C13 . . . . -177.97(16) ?
C11 C12 C13 C14 . . . . -1.2(3) ?
C12 C13 C14 C15 . . . . 2.0(3) ?
C12 C13 C14 Br14 . . . . -177.47(13) ?
C13 C14 C15 C16 . . . . -0.4(3) ?
Br14 C14 C15 C16 . . . . 179.00(14) ?
C14 C15 C16 C11 . . . . -1.9(3) ?
C12 C11 C16 C15 . . . . 2.5(3) ?
C10 C11 C16 C15 . . . . 179.66(17) ?

loop_
_cod_related_entry_id
_cod_related_entry_database
_cod_related_entry_code
1 ChemSpider 9187195
